data_1545166
loop_
_publ_author_name
'Saito, Fumito'
'Bode, Jeffrey W.'

_publ_section_title
;
 Synthesis and stabilities of peptide-based [1]rotaxanes: molecular
 grafting onto lasso peptide scaffolds
;
_journal_issue 4
_journal_name_full 'Chem. Sci.'
_journal_page_first 2878
_journal_paper_doi 10.1039/C7SC00021A
_journal_volume 8
_journal_year 2017
_chemical_absolute_configuration ad
_chemical_formula_moiety 'C23 H29 F N3 O5, C18 H28 O7, F6 P'
_chemical_formula_sum 'C41 H57 F7 N3 O12 P'
_chemical_formula_weight 947.86
_space_group_crystal_system monoclinic
_space_group_IT_number 4
_space_group_name_Hall 'P 2yb'
_space_group_name_H-M_alt 'P 1 21 1'
_symmetry_space_group_name_Hall 'P 2yb'
_symmetry_space_group_name_H-M 'P 1 21 1'
_atom_sites_solution_hydrogens mixed
_atom_sites_solution_primary direct
_audit_creation_date 2015-09-15
_audit_creation_method
;
Olex2 1.2
(compiled 2015.01.26 svn.r3150 for OlexSys, GUI svn.r4998)
;
_audit_update_record
;
2016-12-05 deposited with the CCDC.
2017-01-26 downloaded from the CCDC.
;
_cell_angle_alpha 90
_cell_angle_beta 91.502(6)
_cell_angle_gamma 90
_cell_formula_units_Z 2
_cell_length_a 9.9986(15)
_cell_length_b 18.897(3)
_cell_length_c 12.0500(19)
_cell_measurement_reflns_used 9874
_cell_measurement_temperature 100.0(2)
_cell_measurement_theta_max 27.16
_cell_measurement_theta_min 2.31
_cell_volume 2276.0(6)
_computing_cell_refinement 'Bruker SAINT'
_computing_data_collection 'Bruker APEX2'
_computing_data_reduction 'Bruker SAINT'
_computing_molecular_graphics 'Olex2 (Dolomanov et al., 2009)'
_computing_publication_material 'Olex2 (Dolomanov et al., 2009)'
_computing_structure_refinement 'XL (Sheldrick, 2008)'
_computing_structure_solution 'XS (Sheldrick, 2008)'
_diffrn_ambient_temperature 100.0(2)
_diffrn_detector 'Bruker APEX2 area detector'
_diffrn_detector_area_resol_mean 8.33
_diffrn_detector_type 'CCD area detector'
_diffrn_measured_fraction_theta_full 0.999
_diffrn_measured_fraction_theta_max 0.997
_diffrn_measurement_device 'kappa-stage diffractometer'
_diffrn_measurement_device_type 'Bruker/Nonius Kappa Apex2'
_diffrn_measurement_method '\w and \f scans'
_diffrn_radiation_monochromator graphite
_diffrn_radiation_probe x-ray
_diffrn_radiation_type MoK\a
_diffrn_radiation_wavelength 0.71073
_diffrn_reflns_av_R_equivalents 0.0319
_diffrn_reflns_av_unetI/netI 0.0500
_diffrn_reflns_Laue_measured_fraction_full 0.999
_diffrn_reflns_Laue_measured_fraction_max 0.997
_diffrn_reflns_limit_h_max 13
_diffrn_reflns_limit_h_min -10
_diffrn_reflns_limit_k_max 23
_diffrn_reflns_limit_k_min -24
_diffrn_reflns_limit_l_max 15
_diffrn_reflns_limit_l_min -15
_diffrn_reflns_number 24488
_diffrn_reflns_point_group_measured_fraction_full 0.996
_diffrn_reflns_point_group_measured_fraction_max 0.985
_diffrn_reflns_theta_full 25.242
_diffrn_reflns_theta_max 27.544
_diffrn_reflns_theta_min 2.614
_diffrn_source 'sealed tube'
_diffrn_standards_number 0
_exptl_absorpt_coefficient_mu 0.152
_exptl_absorpt_correction_T_max 0.7456
_exptl_absorpt_correction_T_min 0.6944
_exptl_absorpt_correction_type multi-scan
_exptl_absorpt_process_details
;
SADABS-2014/5 (Bruker,2014/5) was used for absorption correction.
wR2(int) was 0.0583 before and 0.0404 after correction.
The Ratio of minimum to maximum transmission is 0.9313.
The \l/2 correction factor is 0.00150.
;
_exptl_crystal_colour 'clear colourless'
_exptl_crystal_colour_lustre clear
_exptl_crystal_colour_primary colourless
_exptl_crystal_density_diffrn 1.383
_exptl_crystal_description block
_exptl_crystal_F_000 996
_exptl_crystal_recrystallization_method 'Re-crystallisation from solvent: EtOAc/MeOH/dichloromethane'
_exptl_crystal_size_max 0.26
_exptl_crystal_size_mid 0.16
_exptl_crystal_size_min 0.08
_refine_diff_density_max 0.206
_refine_diff_density_min -0.294
_refine_diff_density_rms 0.041
_refine_ls_abs_structure_details
;
 Flack x determined using 3700 quotients [(I+)-(I-)]/[(I+)+(I-)]
 (Parsons, Flack and Wagner, Acta Cryst. B69 (2013) 249-259).
;
_refine_ls_abs_structure_Flack 0.06(5)
_refine_ls_extinction_method none
_refine_ls_goodness_of_fit_ref 1.013
_refine_ls_hydrogen_treatment mixed
_refine_ls_matrix_type full
_refine_ls_number_parameters 590
_refine_ls_number_reflns 10336
_refine_ls_number_restraints 5
_refine_ls_restrained_S_all 1.013
_refine_ls_R_factor_all 0.0486
_refine_ls_R_factor_gt 0.0366
_refine_ls_shift/su_max 0.000
_refine_ls_shift/su_mean 0.000
_refine_ls_structure_factor_coef Fsqd
_refine_ls_weighting_details 'w=1/[\s^2^(Fo^2^)+(0.0295P)^2^+0.1391P] where P=(Fo^2^+2Fc^2^)/3'
_refine_ls_weighting_scheme calc
_refine_ls_wR_factor_gt 0.0686
_refine_ls_wR_factor_ref 0.0732
_reflns_Friedel_coverage 0.918
_reflns_Friedel_fraction_full 0.994
_reflns_Friedel_fraction_max 0.973
_reflns_number_gt 8852
_reflns_number_total 10336
_reflns_threshold_expression 'I > 2\s(I)'
_cod_data_source_file c7sc00021a2.cif
_cod_data_source_block jb040915_1_1_0m
_cod_depositor_comments 'Adding full bibliography for 1545166.cif.'
_cod_database_code 1545166
_shelxl_version_number 2014/6
_shelx_space_group_comment
;
The symmetry employed for this shelxl refinement is uniquely defined
by the following loop, which should always be used as a source of
symmetry information in preference to the above space-group names.
They are only intended as comments.
;
_olex2_refinement_description
;
1. Fixed Uiso
 At 1.2 times of:
  All C(H) groups, All C(H,H) groups, All N(H) groups, All N(H,H) groups
 At 1.5 times of:
  All C(H,H,H) groups
2. Restrained distances
 N2-H2A = N2-H2B
 0.91 with sigma of 0.02
 N3-H3 = N1-H1
 0.91 with sigma of 0.02
3.a Ternary CH refined with riding coordinates:
 C20(H20)
3.b Secondary CH2 refined with riding coordinates:
 C21(H21A,H21B), C29(H29A,H29B), C30(H30A,H30B), C31(H31A,H31B), C32(H32A,
 H32B), C33(H33A,H33B), C1(H1A,H1B), C2(H2C,H2D), C3(H3A,H3B), C4(H4A,H4B),
 C5(H5A,H5B), C6(H6A,H6B), C7(H7A,H7B), C8(H8A,H8B), C9(H9A,H9B), C10(H10A,
 H10B), C11(H11A,H11B), C12(H12A,H12B)
3.c Aromatic/amide H refined with riding coordinates:
 C23(H23), C24(H24), C25(H25), C26(H26), C27(H27), C36(H36), C37(H37),
 C39(H39), C40(H40), C14(H14), C15(H15), C16(H16), C17(H17)
3.d Idealised Me refined as rotating group:
 C18(H18A,H18B,H18C)
;
_olex2_date_sample_data_collection 2015-09-09
_olex2_date_sample_submission 2015-09-08
_olex2_submission_original_sample_id jb040915_1_1
_olex2_submission_special_instructions 'No special instructions were received'

loop_
_space_group_symop_operation_xyz
'x, y, z'
'-x, y+1/2, -z'

loop_
_atom_site_label
_atom_site_type_symbol
_atom_site_fract_x
_atom_site_fract_y
_atom_site_fract_z
_atom_site_U_iso_or_equiv
_atom_site_adp_type
_atom_site_occupancy
_atom_site_site_symmetry_order
_atom_site_calc_flag
_atom_site_refinement_flags_posn
F7 F -0.18680(19) 0.81554(10) 0.41831(15) 0.0418(5) Uani 1 1 d .
O1 O -0.40296(18) 0.54797(10) 0.16175(15) 0.0229(4) Uani 1 1 d .
O2 O -0.03156(16) 0.39755(10) 0.25257(14) 0.0169(4) Uani 1 1 d .
O3 O 0.37940(17) 0.33356(9) 0.01473(14) 0.0178(4) Uani 1 1 d .
O4 O 0.59408(18) 0.33877(10) -0.20599(14) 0.0215(4) Uani 1 1 d .
O5 O 0.69388(18) 0.35207(10) -0.03840(15) 0.0231(4) Uani 1 1 d .
N1 N -0.2356(2) 0.49495(13) 0.25728(19) 0.0222(5) Uani 1 1 d D
H1 H -0.163(2) 0.5015(17) 0.297(2) 0.027 Uiso 1 1 d DR
N2 N 0.2383(2) 0.37172(12) 0.19991(17) 0.0140(4) Uani 1 1 d D
H2A H 0.230(3) 0.3255(12) 0.183(2) 0.017 Uiso 1 1 d DR
H2B H 0.184(2) 0.3963(14) 0.153(2) 0.017 Uiso 1 1 d DR
N3 N 0.4788(2) 0.44061(11) 0.01793(17) 0.0137(4) Uani 1 1 d D
H3 H 0.505(3) 0.4779(13) 0.059(2) 0.016 Uiso 1 1 d DR
C18 C 0.6791(3) 0.27799(16) -0.2231(2) 0.0278(7) Uani 1 1 d .
H18A H 0.6483 0.2526 -0.2900 0.042 Uiso 1 1 calc GR
H18B H 0.6750 0.2464 -0.1588 0.042 Uiso 1 1 calc GR
H18C H 0.7715 0.2938 -0.2322 0.042 Uiso 1 1 calc GR
C19 C 0.6123(2) 0.37041(14) -0.1074(2) 0.0172(5) Uani 1 1 d .
C20 C 0.5166(2) 0.43295(13) -0.0970(2) 0.0149(5) Uani 1 1 d .
H20 H 0.4342 0.4232 -0.1433 0.018 Uiso 1 1 calc R
C21 C 0.5796(2) 0.50129(15) -0.1375(2) 0.0193(6) Uani 1 1 d .
H21A H 0.6608 0.5117 -0.0916 0.023 Uiso 1 1 calc R
H21B H 0.6072 0.4950 -0.2152 0.023 Uiso 1 1 calc R
C22 C 0.4842(3) 0.56318(14) -0.1317(2) 0.0175(6) Uani 1 1 d .
C23 C 0.5168(3) 0.62293(15) -0.0696(2) 0.0229(6) Uani 1 1 d .
H23 H 0.6002 0.6247 -0.0301 0.028 Uiso 1 1 calc R
C24 C 0.4304(3) 0.67982(16) -0.0641(2) 0.0294(7) Uani 1 1 d .
H24 H 0.4555 0.7205 -0.0222 0.035 Uiso 1 1 calc R
C25 C 0.3083(3) 0.67776(16) -0.1192(2) 0.0301(7) Uani 1 1 d .
H25 H 0.2486 0.7167 -0.1150 0.036 Uiso 1 1 calc R
C26 C 0.2730(3) 0.61855(16) -0.1808(2) 0.0269(7) Uani 1 1 d .
H26 H 0.1884 0.6168 -0.2186 0.032 Uiso 1 1 calc R
C27 C 0.3605(3) 0.56156(15) -0.1879(2) 0.0220(6) Uani 1 1 d .
H27 H 0.3359 0.5214 -0.2313 0.026 Uiso 1 1 calc R
C28 C 0.4117(2) 0.38727(14) 0.0650(2) 0.0139(5) Uani 1 1 d .
C29 C 0.3769(2) 0.39771(14) 0.1854(2) 0.0152(5) Uani 1 1 d .
H29A H 0.4401 0.3710 0.2342 0.018 Uiso 1 1 calc R
H29B H 0.3831 0.4485 0.2053 0.018 Uiso 1 1 calc R
C30 C 0.1907(2) 0.37871(15) 0.3156(2) 0.0162(5) Uani 1 1 d .
H30A H 0.1954 0.4289 0.3391 0.019 Uiso 1 1 calc R
H30B H 0.2489 0.3507 0.3667 0.019 Uiso 1 1 calc R
C31 C 0.0493(2) 0.35287(14) 0.3212(2) 0.0175(6) Uani 1 1 d .
H31A H 0.0431 0.3033 0.2947 0.021 Uiso 1 1 calc R
H31B H 0.0189 0.3546 0.3987 0.021 Uiso 1 1 calc R
C32 C -0.1657(2) 0.37192(16) 0.2437(2) 0.0226(6) Uani 1 1 d .
H32A H -0.1976 0.3586 0.3179 0.027 Uiso 1 1 calc R
H32B H -0.1698 0.3296 0.1953 0.027 Uiso 1 1 calc R
C33 C -0.2516(3) 0.42972(15) 0.1949(2) 0.0211(6) Uani 1 1 d .
H33A H -0.2271 0.4379 0.1169 0.025 Uiso 1 1 calc R
H33B H -0.3466 0.4149 0.1952 0.025 Uiso 1 1 calc R
C34 C -0.3101(2) 0.55177(15) 0.2307(2) 0.0178(6) Uani 1 1 d .
C35 C -0.2756(3) 0.62071(15) 0.2852(2) 0.0193(6) Uani 1 1 d .
C36 C -0.1728(3) 0.62856(17) 0.3638(2) 0.0279(7) Uani 1 1 d .
H36 H -0.1223 0.5884 0.3872 0.034 Uiso 1 1 calc R
C37 C -0.1433(3) 0.69431(18) 0.4083(2) 0.0327(7) Uani 1 1 d .
H37 H -0.0727 0.6997 0.4620 0.039 Uiso 1 1 calc R
C38 C -0.2166(3) 0.75093(17) 0.3741(2) 0.0296(7) Uani 1 1 d .
C39 C -0.3199(3) 0.74612(17) 0.2973(3) 0.0365(8) Uani 1 1 d .
H39 H -0.3700 0.7867 0.2752 0.044 Uiso 1 1 calc R
C40 C -0.3484(3) 0.68004(16) 0.2531(3) 0.0311(7) Uani 1 1 d .
H40 H -0.4194 0.6753 0.1997 0.037 Uiso 1 1 calc R
O6 O 0.37255(18) 0.51702(10) 0.38813(15) 0.0227(4) Uani 1 1 d .
O7 O 0.18765(18) 0.53900(10) 0.19511(15) 0.0216(4) Uani 1 1 d .
O8 O 0.11312(18) 0.44246(10) 0.01479(14) 0.0199(4) Uani 1 1 d .
O9 O 0.07378(18) 0.29045(10) 0.03443(15) 0.0222(4) Uani 1 1 d .
O10 O 0.23688(17) 0.21806(10) 0.19722(15) 0.0192(4) Uani 1 1 d .
O11 O 0.42930(17) 0.25967(9) 0.37466(14) 0.0181(4) Uani 1 1 d .
O12 O 0.47918(17) 0.38309(10) 0.46424(14) 0.0201(4) Uani 1 1 d .
C00T C 0.5555(2) 0.26924(14) 0.4202(2) 0.0159(5) Uani 1 1 d .
C1 C 0.3964(3) 0.18884(14) 0.3430(2) 0.0214(6) Uani 1 1 d .
H1A H 0.4105 0.1568 0.4073 0.026 Uiso 1 1 calc R
H1B H 0.4557 0.1732 0.2832 0.026 Uiso 1 1 calc R
C2 C 0.2534(3) 0.18494(15) 0.3030(2) 0.0234(6) Uani 1 1 d .
H2C H 0.2254 0.1348 0.2975 0.028 Uiso 1 1 calc R
H2D H 0.1956 0.2087 0.3572 0.028 Uiso 1 1 calc R
C3 C 0.1338(3) 0.18520(16) 0.1309(2) 0.0255(6) Uani 1 1 d .
H3A H 0.0469 0.1895 0.1679 0.031 Uiso 1 1 calc R
H3B H 0.1539 0.1343 0.1214 0.031 Uiso 1 1 calc R
C4 C 0.1263(3) 0.22108(16) 0.0198(2) 0.0260(6) Uani 1 1 d .
H4A H 0.2166 0.2238 -0.0118 0.031 Uiso 1 1 calc R
H4B H 0.0677 0.1938 -0.0320 0.031 Uiso 1 1 calc R
C5 C 0.0705(3) 0.32877(16) -0.0675(2) 0.0254(6) Uani 1 1 d .
H5A H 0.0127 0.3039 -0.1228 0.030 Uiso 1 1 calc R
H5B H 0.1618 0.3318 -0.0970 0.030 Uiso 1 1 calc R
C6 C 0.0175(3) 0.40122(16) -0.0481(2) 0.0253(6) Uani 1 1 d .
H6A H -0.0020 0.4246 -0.1203 0.030 Uiso 1 1 calc R
H6B H -0.0670 0.3981 -0.0074 0.030 Uiso 1 1 calc R
C7 C 0.0668(3) 0.51326(15) 0.0262(2) 0.0247(6) Uani 1 1 d .
H7A H -0.0149 0.5137 0.0708 0.030 Uiso 1 1 calc R
H7B H 0.0438 0.5330 -0.0479 0.030 Uiso 1 1 calc R
C8 C 0.1718(3) 0.55784(15) 0.0815(2) 0.0239(6) Uani 1 1 d .
H8A H 0.2578 0.5513 0.0438 0.029 Uiso 1 1 calc R
H8B H 0.1463 0.6083 0.0754 0.029 Uiso 1 1 calc R
C9 C 0.2623(3) 0.59108(15) 0.2546(2) 0.0273(7) Uani 1 1 d .
H9A H 0.2168 0.6374 0.2473 0.033 Uiso 1 1 calc R
H9B H 0.3522 0.5955 0.2228 0.033 Uiso 1 1 calc R
C10 C 0.2756(3) 0.57135(16) 0.3744(2) 0.0289(7) Uani 1 1 d .
H10A H 0.3030 0.6133 0.4187 0.035 Uiso 1 1 calc R
H10B H 0.1883 0.5547 0.4012 0.035 Uiso 1 1 calc R
C11 C 0.3848(3) 0.49566(16) 0.5010(2) 0.0261(6) Uani 1 1 d .
H11A H 0.3039 0.4691 0.5220 0.031 Uiso 1 1 calc R
H11B H 0.3930 0.5379 0.5494 0.031 Uiso 1 1 calc R
C12 C 0.5053(3) 0.45005(15) 0.5163(2) 0.0259(7) Uani 1 1 d .
H12A H 0.5835 0.4729 0.4826 0.031 Uiso 1 1 calc R
H12B H 0.5255 0.4432 0.5965 0.031 Uiso 1 1 calc R
C13 C 0.5814(2) 0.33498(15) 0.4698(2) 0.0170(5) Uani 1 1 d .
C14 C 0.7048(2) 0.34762(15) 0.5205(2) 0.0191(6) Uani 1 1 d .
H14 H 0.7219 0.3918 0.5557 0.023 Uiso 1 1 calc R
C15 C 0.8042(3) 0.29606(15) 0.5201(2) 0.0209(6) Uani 1 1 d .
H15 H 0.8886 0.3050 0.5554 0.025 Uiso 1 1 calc R
C16 C 0.7802(3) 0.23226(15) 0.4687(2) 0.0201(6) Uani 1 1 d .
H16 H 0.8487 0.1975 0.4669 0.024 Uiso 1 1 calc R
C17 C 0.6552(2) 0.21852(15) 0.4190(2) 0.0185(6) Uani 1 1 d .
H17 H 0.6386 0.1742 0.3842 0.022 Uiso 1 1 calc R
P1 P 0.96248(7) 0.50525(4) 0.62803(6) 0.02163(16) Uani 1 1 d .
F1 F 0.93931(17) 0.53407(9) 0.75106(13) 0.0304(4) Uani 1 1 d .
F2 F 0.99969(18) 0.58410(10) 0.58959(15) 0.0362(4) Uani 1 1 d .
F3 F 1.11494(16) 0.49016(11) 0.65958(16) 0.0449(5) Uani 1 1 d .
F4 F 0.9836(2) 0.47760(11) 0.50411(16) 0.0468(5) Uani 1 1 d .
F5 F 0.92402(18) 0.42708(9) 0.66675(15) 0.0375(4) Uani 1 1 d .
F6 F 0.80868(15) 0.52062(9) 0.59706(14) 0.0313(4) Uani 1 1 d .

loop_
_atom_site_aniso_label
_atom_site_aniso_U_11
_atom_site_aniso_U_22
_atom_site_aniso_U_33
_atom_site_aniso_U_23
_atom_site_aniso_U_13
_atom_site_aniso_U_12
F7 0.0452(11) 0.0309(11) 0.0488(12) -0.0165(9) -0.0074(9) -0.0095(9)
O1 0.0237(10) 0.0211(11) 0.0233(10) -0.0019(8) -0.0097(8) 0.0012(8)
O2 0.0100(8) 0.0186(10) 0.0220(9) 0.0032(8) -0.0003(7) -0.0010(7)
O3 0.0195(9) 0.0132(10) 0.0208(9) -0.0019(8) 0.0018(7) -0.0027(8)
O4 0.0288(10) 0.0187(10) 0.0169(9) -0.0032(8) 0.0003(7) 0.0041(8)
O5 0.0197(10) 0.0251(11) 0.0243(10) -0.0038(8) -0.0024(8) 0.0045(8)
N1 0.0163(11) 0.0247(14) 0.0250(13) -0.0040(10) -0.0085(9) 0.0041(10)
N2 0.0121(11) 0.0138(12) 0.0161(11) 0.0014(9) -0.0002(8) -0.0008(9)
N3 0.0151(11) 0.0116(11) 0.0145(10) -0.0009(9) 0.0007(8) -0.0024(9)
C18 0.0383(17) 0.0208(16) 0.0244(15) -0.0045(12) 0.0056(13) 0.0091(13)
C19 0.0171(13) 0.0159(14) 0.0189(13) 0.0004(11) 0.0064(10) -0.0050(11)
C20 0.0165(13) 0.0130(13) 0.0151(12) 0.0012(10) 0.0008(10) -0.0007(10)
C21 0.0216(13) 0.0194(14) 0.0170(13) 0.0007(11) 0.0009(10) -0.0056(12)
C22 0.0239(14) 0.0143(14) 0.0145(13) 0.0042(10) 0.0016(10) -0.0041(11)
C23 0.0304(15) 0.0193(15) 0.0192(14) 0.0039(11) 0.0008(11) -0.0077(12)
C24 0.049(2) 0.0141(15) 0.0252(16) 0.0002(12) 0.0058(14) -0.0059(14)
C25 0.0400(18) 0.0177(16) 0.0330(17) 0.0098(13) 0.0075(14) 0.0082(14)
C26 0.0296(16) 0.0247(16) 0.0261(15) 0.0111(13) -0.0014(12) 0.0017(13)
C27 0.0300(15) 0.0163(15) 0.0196(14) 0.0030(11) -0.0013(11) -0.0037(12)
C28 0.0090(11) 0.0139(13) 0.0186(12) 0.0021(10) -0.0018(9) 0.0021(10)
C29 0.0105(11) 0.0173(14) 0.0177(12) 0.0005(11) 0.0001(9) -0.0026(10)
C30 0.0154(12) 0.0195(14) 0.0136(12) 0.0010(10) 0.0007(9) 0.0000(11)
C31 0.0155(12) 0.0183(15) 0.0189(13) 0.0057(11) 0.0016(10) 0.0014(11)
C32 0.0138(13) 0.0223(15) 0.0317(15) 0.0028(12) 0.0002(11) -0.0010(11)
C33 0.0149(13) 0.0211(15) 0.0270(15) -0.0016(12) -0.0022(11) 0.0006(11)
C34 0.0153(13) 0.0217(15) 0.0164(13) -0.0004(11) -0.0001(10) 0.0000(11)
C35 0.0166(13) 0.0235(15) 0.0179(13) -0.0015(11) -0.0001(10) -0.0016(11)
C36 0.0260(15) 0.0314(18) 0.0259(15) -0.0009(13) -0.0099(12) 0.0049(13)
C37 0.0292(17) 0.039(2) 0.0290(17) -0.0080(14) -0.0116(13) -0.0036(15)
C38 0.0311(16) 0.0275(17) 0.0300(16) -0.0098(13) -0.0007(12) -0.0071(14)
C39 0.0340(18) 0.0238(18) 0.051(2) -0.0068(15) -0.0151(15) 0.0044(14)
C40 0.0257(16) 0.0264(18) 0.0404(18) -0.0109(14) -0.0162(13) 0.0025(13)
O6 0.0296(10) 0.0169(11) 0.0214(10) -0.0025(8) -0.0041(8) 0.0054(8)
O7 0.0268(10) 0.0147(10) 0.0231(10) 0.0033(8) -0.0015(8) -0.0002(8)
O8 0.0189(9) 0.0194(11) 0.0212(9) 0.0034(8) -0.0049(7) 0.0009(8)
O9 0.0223(10) 0.0215(11) 0.0225(10) 0.0018(8) -0.0051(7) -0.0012(8)
O10 0.0187(9) 0.0144(10) 0.0242(10) 0.0026(8) -0.0059(7) -0.0053(8)
O11 0.0180(9) 0.0133(10) 0.0228(10) -0.0013(8) -0.0051(7) 0.0010(7)
O12 0.0207(10) 0.0153(10) 0.0239(10) -0.0056(8) -0.0063(7) 0.0049(8)
C00T 0.0145(12) 0.0177(14) 0.0153(13) 0.0036(10) -0.0008(10) -0.0002(10)
C1 0.0269(15) 0.0114(13) 0.0254(15) 0.0026(11) -0.0057(11) -0.0001(11)
C2 0.0261(15) 0.0166(15) 0.0274(15) 0.0064(12) -0.0041(12) -0.0062(12)
C3 0.0245(15) 0.0184(15) 0.0330(16) -0.0009(12) -0.0093(12) -0.0068(12)
C4 0.0299(16) 0.0193(15) 0.0281(15) -0.0033(12) -0.0090(12) -0.0027(12)
C5 0.0258(15) 0.0286(17) 0.0212(14) 0.0005(12) -0.0090(11) -0.0025(13)
C6 0.0222(14) 0.0290(17) 0.0241(15) 0.0037(12) -0.0102(11) -0.0020(13)
C7 0.0220(14) 0.0214(16) 0.0306(15) 0.0054(13) -0.0034(11) 0.0039(12)
C8 0.0254(15) 0.0178(15) 0.0286(15) 0.0079(12) 0.0008(12) 0.0012(12)
C9 0.0331(17) 0.0128(15) 0.0359(17) -0.0008(12) -0.0036(13) 0.0025(12)
C10 0.0358(17) 0.0169(15) 0.0337(17) -0.0071(13) -0.0039(13) 0.0077(13)
C11 0.0336(16) 0.0225(16) 0.0218(14) -0.0079(12) -0.0035(11) 0.0075(13)
C12 0.0326(17) 0.0213(16) 0.0231(14) -0.0093(12) -0.0090(12) 0.0045(13)
C13 0.0177(13) 0.0177(14) 0.0155(12) 0.0020(11) -0.0006(10) 0.0022(11)
C14 0.0212(14) 0.0165(14) 0.0196(13) -0.0002(11) -0.0032(10) -0.0006(11)
C15 0.0149(13) 0.0277(16) 0.0199(13) 0.0049(12) -0.0002(10) -0.0001(12)
C16 0.0168(13) 0.0193(15) 0.0244(14) 0.0064(12) 0.0024(11) 0.0047(11)
C17 0.0209(13) 0.0158(14) 0.0187(13) 0.0025(11) -0.0011(10) 0.0010(11)
P1 0.0204(3) 0.0188(4) 0.0253(4) -0.0059(3) -0.0042(3) 0.0018(3)
F1 0.0420(10) 0.0257(10) 0.0233(9) -0.0042(7) -0.0044(7) 0.0065(8)
F2 0.0424(11) 0.0291(10) 0.0369(10) 0.0025(8) -0.0017(8) -0.0118(8)
F3 0.0227(9) 0.0461(13) 0.0654(13) -0.0170(10) -0.0090(8) 0.0101(9)
F4 0.0572(13) 0.0509(13) 0.0324(10) -0.0211(9) 0.0030(9) 0.0047(10)
F5 0.0444(11) 0.0172(9) 0.0497(11) 0.0004(8) -0.0189(8) -0.0005(8)
F6 0.0240(9) 0.0254(10) 0.0437(10) -0.0004(8) -0.0119(7) 0.0023(7)

loop_
_atom_type_symbol
_atom_type_description
_atom_type_scat_dispersion_real
_atom_type_scat_dispersion_imag
_atom_type_scat_source
C C 0.0033 0.0016 'International Tables Vol C Tables 4.2.6.8 and 6.1.1.4'
H H 0.0000 0.0000 'International Tables Vol C Tables 4.2.6.8 and 6.1.1.4'
F F 0.0171 0.0103 'International Tables Vol C Tables 4.2.6.8 and 6.1.1.4'
N N 0.0061 0.0033 'International Tables Vol C Tables 4.2.6.8 and 6.1.1.4'
O O 0.0106 0.0060 'International Tables Vol C Tables 4.2.6.8 and 6.1.1.4'
P P 0.1023 0.0942 'International Tables Vol C Tables 4.2.6.8 and 6.1.1.4'

loop_
_geom_angle_atom_site_label_1
_geom_angle_atom_site_label_2
_geom_angle_atom_site_label_3
_geom_angle
C31 O2 C32 111.21(19)
C19 O4 C18 114.5(2)
C33 N1 H1 119(2)
C34 N1 H1 118(2)
C34 N1 C33 120.3(2)
H2A N2 H2B 108(3)
C29 N2 H2A 112.1(17)
C29 N2 H2B 107.7(17)
C29 N2 C30 113.73(19)
C30 N2 H2A 105.3(17)
C30 N2 H2B 110.0(17)
C20 N3 H3 121.8(17)
C28 N3 H3 119.8(17)
C28 N3 C20 118.2(2)
O4 C18 H18A 109.5
O4 C18 H18B 109.5
O4 C18 H18C 109.5
H18A C18 H18B 109.5
H18A C18 H18C 109.5
H18B C18 H18C 109.5
O4 C19 C20 110.4(2)
O5 C19 O4 124.1(2)
O5 C19 C20 125.6(2)
N3 C20 C19 109.6(2)
N3 C20 H20 108.6
N3 C20 C21 110.0(2)
C19 C20 H20 108.6
C21 C20 C19 111.36(19)
C21 C20 H20 108.6
C20 C21 H21A 109.2
C20 C21 H21B 109.2
H21A C21 H21B 107.9
C22 C21 C20 112.0(2)
C22 C21 H21A 109.2
C22 C21 H21B 109.2
C23 C22 C21 121.0(2)
C23 C22 C27 118.2(3)
C27 C22 C21 120.8(2)
C22 C23 H23 119.3
C24 C23 C22 121.4(3)
C24 C23 H23 119.3
C23 C24 H24 119.9
C25 C24 C23 120.2(3)
C25 C24 H24 119.9
C24 C25 H25 120.2
C24 C25 C26 119.5(3)
C26 C25 H25 120.2
C25 C26 H26 119.8
C25 C26 C27 120.5(3)
C27 C26 H26 119.8
C22 C27 H27 119.9
C26 C27 C22 120.3(3)
C26 C27 H27 119.9
O3 C28 N3 122.8(2)
O3 C28 C29 121.3(2)
N3 C28 C29 115.9(2)
N2 C29 C28 107.92(19)
N2 C29 H29A 110.1
N2 C29 H29B 110.1
C28 C29 H29A 110.1
C28 C29 H29B 110.1
H29A C29 H29B 108.4
N2 C30 H30A 109.7
N2 C30 H30B 109.7
N2 C30 C31 109.7(2)
H30A C30 H30B 108.2
C31 C30 H30A 109.7
C31 C30 H30B 109.7
O2 C31 C30 107.7(2)
O2 C31 H31A 110.2
O2 C31 H31B 110.2
C30 C31 H31A 110.2
C30 C31 H31B 110.2
H31A C31 H31B 108.5
O2 C32 H32A 110.1
O2 C32 H32B 110.1
O2 C32 C33 108.1(2)
H32A C32 H32B 108.4
C33 C32 H32A 110.1
C33 C32 H32B 110.1
N1 C33 C32 111.2(2)
N1 C33 H33A 109.4
N1 C33 H33B 109.4
C32 C33 H33A 109.4
C32 C33 H33B 109.4
H33A C33 H33B 108.0
O1 C34 N1 121.2(3)
O1 C34 C35 120.5(2)
N1 C34 C35 118.2(2)
C36 C35 C34 123.4(3)
C40 C35 C34 118.0(2)
C40 C35 C36 118.6(3)
C35 C36 H36 119.7
C37 C36 C35 120.5(3)
C37 C36 H36 119.7
C36 C37 H37 120.6
C38 C37 C36 118.9(3)
C38 C37 H37 120.6
F7 C38 C39 118.5(3)
C37 C38 F7 118.5(3)
C37 C38 C39 123.0(3)
C38 C39 H39 121.2
C38 C39 C40 117.6(3)
C40 C39 H39 121.2
C35 C40 H40 119.3
C39 C40 C35 121.4(3)
C39 C40 H40 119.3
C10 O6 C11 111.0(2)
C9 O7 C8 110.9(2)
C7 O8 C6 110.4(2)
C4 O9 C5 111.2(2)
C2 O10 C3 111.94(19)
C00T O11 C1 115.6(2)
C13 O12 C12 116.0(2)
O11 C00T C13 116.4(2)
O11 C00T C17 124.0(2)
C17 C00T C13 119.6(2)
O11 C1 H1A 109.6
O11 C1 H1B 109.6
O11 C1 C2 110.1(2)
H1A C1 H1B 108.2
C2 C1 H1A 109.6
C2 C1 H1B 109.6
O10 C2 C1 110.6(2)
O10 C2 H2C 109.5
O10 C2 H2D 109.5
C1 C2 H2C 109.5
C1 C2 H2D 109.5
H2C C2 H2D 108.1
O10 C3 H3A 110.0
O10 C3 H3B 110.0
O10 C3 C4 108.7(2)
H3A C3 H3B 108.3
C4 C3 H3A 110.0
C4 C3 H3B 110.0
O9 C4 C3 108.4(2)
O9 C4 H4A 110.0
O9 C4 H4B 110.0
C3 C4 H4A 110.0
C3 C4 H4B 110.0
H4A C4 H4B 108.4
O9 C5 H5A 109.8
O9 C5 H5B 109.8
O9 C5 C6 109.4(2)
H5A C5 H5B 108.2
C6 C5 H5A 109.8
C6 C5 H5B 109.8
O8 C6 C5 110.3(2)
O8 C6 H6A 109.6
O8 C6 H6B 109.6
C5 C6 H6A 109.6
C5 C6 H6B 109.6
H6A C6 H6B 108.1
O8 C7 H7A 109.6
O8 C7 H7B 109.6
O8 C7 C8 110.4(2)
H7A C7 H7B 108.1
C8 C7 H7A 109.6
C8 C7 H7B 109.6
O7 C8 C7 110.4(2)
O7 C8 H8A 109.6
O7 C8 H8B 109.6
C7 C8 H8A 109.6
C7 C8 H8B 109.6
H8A C8 H8B 108.1
O7 C9 H9A 109.6
O7 C9 H9B 109.6
O7 C9 C10 110.3(2)
H9A C9 H9B 108.1
C10 C9 H9A 109.6
C10 C9 H9B 109.6
O6 C10 C9 109.7(2)
O6 C10 H10A 109.7
O6 C10 H10B 109.7
C9 C10 H10A 109.7
C9 C10 H10B 109.7
H10A C10 H10B 108.2
O6 C11 H11A 109.8
O6 C11 H11B 109.8
O6 C11 C12 109.4(2)
H11A C11 H11B 108.2
C12 C11 H11A 109.8
C12 C11 H11B 109.8
O12 C12 C11 108.6(2)
O12 C12 H12A 110.0
O12 C12 H12B 110.0
C11 C12 H12A 110.0
C11 C12 H12B 110.0
H12A C12 H12B 108.3
O12 C13 C00T 116.1(2)
O12 C13 C14 124.3(2)
C14 C13 C00T 119.6(2)
C13 C14 H14 119.8
C13 C14 C15 120.4(3)
C15 C14 H14 119.8
C14 C15 H15 120.0
C16 C15 C14 120.0(3)
C16 C15 H15 120.0
C15 C16 H16 120.0
C15 C16 C17 120.1(3)
C17 C16 H16 120.0
C00T C17 C16 120.3(3)
C00T C17 H17 119.9
C16 C17 H17 119.9
F1 P1 F2 89.53(10)
F3 P1 F1 90.04(10)
F3 P1 F2 90.43(11)
F3 P1 F4 90.89(11)
F3 P1 F5 90.05(10)
F3 P1 F6 179.62(12)
F4 P1 F1 178.86(12)
F4 P1 F2 89.80(10)
F5 P1 F1 90.13(10)
F5 P1 F2 179.41(11)
F5 P1 F4 90.53(11)
F5 P1 F6 89.92(9)
F6 P1 F1 89.58(9)
F6 P1 F2 89.59(10)
F6 P1 F4 89.49(10)

loop_
_geom_bond_atom_site_label_1
_geom_bond_atom_site_label_2
_geom_bond_distance
F7 C38 1.362(3)
O1 C34 1.232(3)
O2 C31 1.420(3)
O2 C32 1.427(3)
O3 C28 1.221(3)
O4 C18 1.447(3)
O4 C19 1.338(3)
O5 C19 1.201(3)
N1 H1 0.87(2)
N1 C33 1.450(4)
N1 C34 1.341(3)
N2 H2A 0.90(2)
N2 H2B 0.91(2)
N2 C29 1.485(3)
N2 C30 1.491(3)
N3 H3 0.90(2)
N3 C20 1.452(3)
N3 C28 1.345(3)
C18 H18A 0.9800
C18 H18B 0.9800
C18 H18C 0.9800
C19 C20 1.528(4)
C20 H20 1.0000
C20 C21 1.523(4)
C21 H21A 0.9900
C21 H21B 0.9900
C21 C22 1.512(4)
C22 C23 1.388(4)
C22 C27 1.396(4)
C23 H23 0.9500
C23 C24 1.381(4)
C24 H24 0.9500
C24 C25 1.375(4)
C25 H25 0.9500
C25 C26 1.383(4)
C26 H26 0.9500
C26 C27 1.392(4)
C27 H27 0.9500
C28 C29 1.514(3)
C29 H29A 0.9900
C29 H29B 0.9900
C30 H30A 0.9900
C30 H30B 0.9900
C30 C31 1.498(3)
C31 H31A 0.9900
C31 H31B 0.9900
C32 H32A 0.9900
C32 H32B 0.9900
C32 C33 1.500(4)
C33 H33A 0.9900
C33 H33B 0.9900
C34 C35 1.495(4)
C35 C36 1.387(4)
C35 C40 1.386(4)
C36 H36 0.9500
C36 C37 1.382(4)
C37 H37 0.9500
C37 C38 1.355(4)
C38 C39 1.371(4)
C39 H39 0.9500
C39 C40 1.384(4)
C40 H40 0.9500
O6 C10 1.419(3)
O6 C11 1.421(3)
O7 C8 1.420(3)
O7 C9 1.418(3)
O8 C6 1.435(3)
O8 C7 1.424(3)
O9 C4 1.425(3)
O9 C5 1.425(3)
O10 C2 1.426(3)
O10 C3 1.429(3)
O11 C00T 1.375(3)
O11 C1 1.428(3)
O12 C12 1.433(3)
O12 C13 1.368(3)
C00T C13 1.400(4)
C00T C17 1.383(4)
C1 H1A 0.9900
C1 H1B 0.9900
C1 C2 1.499(4)
C2 H2C 0.9900
C2 H2D 0.9900
C3 H3A 0.9900
C3 H3B 0.9900
C3 C4 1.501(4)
C4 H4A 0.9900
C4 H4B 0.9900
C5 H5A 0.9900
C5 H5B 0.9900
C5 C6 1.489(4)
C6 H6A 0.9900
C6 H6B 0.9900
C7 H7A 0.9900
C7 H7B 0.9900
C7 C8 1.489(4)
C8 H8A 0.9900
C8 H8B 0.9900
C9 H9A 0.9900
C9 H9B 0.9900
C9 C10 1.494(4)
C10 H10A 0.9900
C10 H10B 0.9900
C11 H11A 0.9900
C11 H11B 0.9900
C11 C12 1.489(4)
C12 H12A 0.9900
C12 H12B 0.9900
C13 C14 1.383(3)
C14 H14 0.9500
C14 C15 1.392(4)
C15 H15 0.9500
C15 C16 1.374(4)
C16 H16 0.9500
C16 C17 1.395(4)
C17 H17 0.9500
P1 F1 1.6019(17)
P1 F2 1.6068(19)
P1 F3 1.5872(18)
P1 F4 1.6012(19)
P1 F5 1.5992(19)
P1 F6 1.5995(17)

loop_
_geom_torsion_atom_site_label_1
_geom_torsion_atom_site_label_2
_geom_torsion_atom_site_label_3
_geom_torsion_atom_site_label_4
_geom_torsion
F7 C38 C39 C40 179.8(3)
O1 C34 C35 C36 179.7(3)
O1 C34 C35 C40 -2.0(4)
O2 C32 C33 N1 -53.3(3)
O3 C28 C29 N2 -41.2(3)
O4 C19 C20 N3 147.1(2)
O4 C19 C20 C21 -91.0(2)
O5 C19 C20 N3 -33.7(3)
O5 C19 C20 C21 88.2(3)
N1 C34 C35 C36 -1.6(4)
N1 C34 C35 C40 176.7(2)
N2 C30 C31 O2 -63.3(3)
N3 C20 C21 C22 -60.4(3)
N3 C28 C29 N2 138.4(2)
C18 O4 C19 O5 1.7(4)
C18 O4 C19 C20 -179.1(2)
C19 C20 C21 C22 177.9(2)
C20 N3 C28 O3 -1.4(4)
C20 N3 C28 C29 179.0(2)
C20 C21 C22 C23 121.7(3)
C20 C21 C22 C27 -57.9(3)
C21 C22 C23 C24 179.7(2)
C21 C22 C27 C26 179.3(2)
C22 C23 C24 C25 1.1(4)
C23 C22 C27 C26 -0.3(4)
C23 C24 C25 C26 -0.5(4)
C24 C25 C26 C27 -0.5(4)
C25 C26 C27 C22 0.9(4)
C27 C22 C23 C24 -0.7(4)
C28 N3 C20 C19 -62.5(3)
C28 N3 C20 C21 174.8(2)
C29 N2 C30 C31 178.6(2)
C30 N2 C29 C28 179.9(2)
C31 O2 C32 C33 166.2(2)
C32 O2 C31 C30 173.7(2)
C33 N1 C34 O1 8.1(4)
C33 N1 C34 C35 -170.6(2)
C34 N1 C33 C32 -176.1(2)
C34 C35 C36 C37 177.8(3)
C34 C35 C40 C39 -178.0(3)
C35 C36 C37 C38 0.2(5)
C36 C35 C40 C39 0.4(4)
C36 C37 C38 F7 -180.0(3)
C36 C37 C38 C39 0.3(5)
C37 C38 C39 C40 -0.4(5)
C38 C39 C40 C35 0.1(5)
C40 C35 C36 C37 -0.5(4)
O6 C11 C12 O12 -71.4(3)
O7 C9 C10 O6 76.2(3)
O8 C7 C8 O7 -70.6(3)
O9 C5 C6 O8 70.5(3)
O10 C3 C4 O9 -70.0(3)
O11 C00T C13 O12 -1.9(3)
O11 C00T C13 C14 178.0(2)
O11 C00T C17 C16 -179.1(2)
O11 C1 C2 O10 71.9(3)
O12 C13 C14 C15 -178.6(2)
C00T O11 C1 C2 175.6(2)
C00T C13 C14 C15 1.5(4)
C1 O11 C00T C13 -168.9(2)
C1 O11 C00T C17 11.3(3)
C2 O10 C3 C4 -177.8(2)
C3 O10 C2 C1 148.1(2)
C4 O9 C5 C6 -178.9(2)
C5 O9 C4 C3 177.0(2)
C6 O8 C7 C8 -174.3(2)
C7 O8 C6 C5 175.7(2)
C8 O7 C9 C10 178.8(2)
C9 O7 C8 C7 -166.0(2)
C10 O6 C11 C12 -168.4(2)
C11 O6 C10 C9 -178.3(2)
C12 O12 C13 C00T 179.2(2)
C12 O12 C13 C14 -0.7(3)
C13 O12 C12 C11 179.3(2)
C13 C00T C17 C16 1.2(4)
C13 C14 C15 C16 0.3(4)
C14 C15 C16 C17 -1.4(4)
C15 C16 C17 C00T 0.7(4)
C17 C00T C13 O12 177.8(2)
C17 C00T C13 C14 -2.3(4)
